data_4342959
loop_
_publ_author_name
'Anneser, Markus R.'
'Haslinger, Stefan'
'P\"othig, Alexander'
'Cokoja, Mirza'
'Basset, Jean-Marie'
'K\"uhn, Fritz E'

_publ_section_title
;
 Synthesis and Characterization of an Iron Complex Bearing a Cyclic
 Tetra-N-heterocyclic Carbene Ligand: An Artifical Heme Analogue?
;
_journal_name_full 'Inorganic chemistry'
_journal_page_first 150406075245005
_journal_paper_doi 10.1021/ic503043h
_journal_year 2015
_chemical_compound_source 'see text'
_chemical_formula_moiety 'C18 H16 Fe N8 O2, 2(F6 P)'
_chemical_formula_sum 'C18 H16 F12 Fe N8 O2 P2'
_chemical_formula_weight 722.18
_space_group_IT_number 15
_symmetry_cell_setting monoclinic
_symmetry_Int_Tables_number 15
_symmetry_space_group_name_Hall '-C 2yc'
_symmetry_space_group_name_H-M 'C 1 2/c 1'
_atom_sites_solution_hydrogens geom
_atom_sites_solution_primary direct
_atom_sites_solution_secondary difmap
_cell_angle_alpha 90
_cell_angle_beta 117.051(2)
_cell_angle_gamma 90
_cell_formula_units_Z 8
_cell_length_a 28.0667(13)
_cell_length_b 11.6425(5)
_cell_length_c 17.0980(7)
_cell_measurement_reflns_used 5935
_cell_measurement_temperature 123
_cell_measurement_theta_max 23.7874
_cell_measurement_theta_min 2.5504
_cell_volume 4975.8(4)
_computing_cell_refinement 'SAINT (Bruker, 2008b)'
_computing_data_collection 'APEX II Control Software (Bruker, 2008a)'
_computing_data_reduction 'SAINT (Bruker, 2008b)'
_computing_molecular_graphics 'PLATON (Spek, 2011)'
_computing_publication_material 'PLATON (Spek, 2011), enCIFer (Allen, 2004)'
_computing_structure_refinement 'SHELXL97 (Sheldrick, 2008), SHELXLE (Huebschle, 2011)'
_computing_structure_solution 'SHELXS97 (Sheldrick, 2008)'
_diffrn_ambient_temperature 123
_diffrn_detector ' CCD plate '
_diffrn_detector_area_resol_mean 16
_diffrn_measured_fraction_theta_full 1.000
_diffrn_measured_fraction_theta_max 1.000
_diffrn_measurement_device ' \k-geometry diffractometer '
_diffrn_measurement_device_type ' Bruker APEX-II CCD '
_diffrn_measurement_method ' phi- and omega-rotation '
_diffrn_radiation_monochromator graphite
_diffrn_radiation_probe x-ray
_diffrn_radiation_source 'fine-focus sealed tube'
_diffrn_radiation_type MoK\a
_diffrn_radiation_wavelength 0.71073
_diffrn_reflns_av_R_equivalents 0.0766
_diffrn_reflns_av_sigmaI/netI 0.0469
_diffrn_reflns_limit_h_max 33
_diffrn_reflns_limit_h_min -33
_diffrn_reflns_limit_k_max 13
_diffrn_reflns_limit_k_min -14
_diffrn_reflns_limit_l_max 20
_diffrn_reflns_limit_l_min -20
_diffrn_reflns_number 43519
_diffrn_reflns_reduction_process
;
;
_diffrn_reflns_theta_full 25.39
_diffrn_reflns_theta_max 25.39
_diffrn_reflns_theta_min 1.63
_exptl_absorpt_coefficient_mu 0.863
_exptl_absorpt_correction_T_max 0.890
_exptl_absorpt_correction_T_min 0.736
_exptl_absorpt_correction_type multi-scan
_exptl_absorpt_process_details 'SADABS, Bruker, 2008b'
_exptl_crystal_colour yellow
_exptl_crystal_density_diffrn 1.928
_exptl_crystal_density_method 'Not Measured'
_exptl_crystal_description plate
_exptl_crystal_F_000 2880
_exptl_crystal_size_max 0.380
_exptl_crystal_size_mid 0.280
_exptl_crystal_size_min 0.140
_refine_diff_density_max 0.691
_refine_diff_density_min -0.486
_refine_diff_density_rms 0.081
_refine_ls_extinction_method none
_refine_ls_goodness_of_fit_ref 1.024
_refine_ls_hydrogen_treatment refall
_refine_ls_matrix_type full
_refine_ls_number_parameters 452
_refine_ls_number_reflns 4565
_refine_ls_number_restraints 0
_refine_ls_restrained_S_all 1.024
_refine_ls_R_factor_all 0.0697
_refine_ls_R_factor_gt 0.0416
_refine_ls_shift/su_max 0.000
_refine_ls_shift/su_mean 0.000
_refine_ls_structure_factor_coef Fsqd
_refine_ls_weighting_details 'calc w=1/[\s^2^(Fo^2^)+(0.0361P)^2^+17.9258P] where P=(Fo^2^+2Fc^2^)/3'
_refine_ls_weighting_scheme calc
_refine_ls_wR_factor_gt 0.0849
_refine_ls_wR_factor_ref 0.0956
_reflns_number_gt 3372
_reflns_number_total 4565
_reflns_threshold_expression I>2\s(I)
_cod_data_source_file ic503043h_si_001.cif
_cod_data_source_block compound_3_CCDC_1036602
_cod_depositor_comments
;
The following automatic conversions were performed:

'_symmetry_cell_setting' value 'Monoclinic' changed to 'monoclinic'
according to
/usr/data/users/saulius/crontab/automatic-downloads/rss-feeds/ACS/lib/dictionaries/cif_core.dic
dictionary named 'cif_core.dic' version 2.4.2 from 2011-04-26.

Automatic conversion script
Id: cif_fix_values 3271 2015-04-21 07:52:19Z andrius 
;
_cod_original_sg_symbol_H-M 'C 2/c'
_cod_database_code 4342959

loop_
_symmetry_equiv_pos_site_id
_symmetry_equiv_pos_as_xyz
1 x,y,z
2 -x,y,1/2-z
3 -x,-y,-z
4 x,-y,1/2+z
5 1/2+x,1/2+y,z
6 1/2-x,1/2+y,1/2-z
7 1/2-x,1/2-y,-z
8 1/2+x,1/2-y,1/2+z

loop_
_atom_site_aniso_label
_atom_site_aniso_U_11
_atom_site_aniso_U_22
_atom_site_aniso_U_33
_atom_site_aniso_U_23
_atom_site_aniso_U_13
_atom_site_aniso_U_12
Fe1 0.0179(3) 0.0133(2) 0.0147(2) 0.0006(2) 0.0067(2) 0.0003(2)
O1 0.0228(15) 0.0227(13) 0.0268(14) 0.0024(11) 0.0054(12) -0.0029(12)
O2 0.0238(17) 0.0425(17) 0.0364(17) -0.0063(14) 0.0022(14) -0.0048(13)
N1 0.0183(16) 0.0186(15) 0.0178(15) 0.0022(12) 0.0078(13) -0.0019(12)
N2 0.0212(17) 0.0136(15) 0.0188(15) 0.0026(12) 0.0055(13) -0.0016(12)
N3 0.0214(17) 0.0128(14) 0.0198(15) -0.0011(12) 0.0053(13) 0.0010(12)
N4 0.0210(17) 0.0146(15) 0.0214(15) -0.0009(12) 0.0072(14) 0.0034(12)
N5 0.0200(16) 0.0170(15) 0.0170(14) -0.0004(12) 0.0089(13) 0.0013(12)
N6 0.0205(16) 0.0168(15) 0.0156(14) 0.0016(12) 0.0081(13) 0.0020(12)
N7 0.0180(16) 0.0162(15) 0.0181(14) -0.0016(12) 0.0094(13) 0.0011(12)
N8 0.0184(16) 0.0169(15) 0.0172(15) -0.0002(12) 0.0086(13) -0.0004(12)
C1 0.0123(18) 0.0195(18) 0.0195(18) 0.0001(15) 0.0060(15) -0.0013(14)
C2 0.020(2) 0.028(2) 0.0186(19) 0.0084(16) 0.0090(17) -0.0017(16)
C3 0.022(2) 0.021(2) 0.0230(19) 0.0088(16) 0.0065(16) -0.0056(16)
C4 0.027(2) 0.0133(18) 0.027(2) -0.0003(17) 0.0107(18) -0.0030(17)
C5 0.0160(19) 0.0189(18) 0.0133(16) 0.0013(14) 0.0031(15) 0.0008(15)
C6 0.025(2) 0.0154(19) 0.027(2) -0.0008(16) 0.0033(17) 0.0056(16)
C7 0.023(2) 0.022(2) 0.028(2) -0.0022(16) 0.0084(18) 0.0088(16)
C8 0.022(2) 0.025(2) 0.027(2) 0.0010(16) 0.0140(19) 0.0047(17)
C9 0.0156(18) 0.0141(17) 0.0159(17) 0.0000(14) 0.0058(15) 0.0000(14)
C10 0.027(2) 0.0227(19) 0.0185(18) -0.0020(15) 0.0127(17) -0.0063(16)
C11 0.028(2) 0.0202(19) 0.0189(18) 0.0036(16) 0.0118(16) -0.0001(17)
C12 0.025(2) 0.020(2) 0.0211(19) 0.0025(16) 0.0098(17) 0.0057(16)
C13 0.0146(18) 0.0166(17) 0.0179(17) -0.0008(14) 0.0074(14) -0.0022(14)
C14 0.0169(19) 0.0173(18) 0.0220(19) -0.0032(16) 0.0074(16) 0.0016(15)
C15 0.0156(19) 0.0226(19) 0.023(2) -0.0050(16) 0.0097(16) 0.0004(15)
C16 0.020(2) 0.0203(19) 0.0200(18) -0.0012(15) 0.0108(17) -0.0008(16)
C17 0.025(2) 0.0112(16) 0.0172(18) 0.0031(14) 0.0110(17) 0.0030(15)
C18 0.027(2) 0.0165(18) 0.0227(19) -0.0014(15) 0.0116(18) 0.0018(16)
P1 0.0208(5) 0.0163(5) 0.0240(5) -0.0002(4) 0.0114(4) -0.0020(4)
F1 0.0421(15) 0.0398(13) 0.0250(12) 0.0017(10) 0.0137(11) 0.0003(11)
F2 0.0355(14) 0.0377(13) 0.0247(12) -0.0050(10) 0.0111(10) -0.0010(10)
F3 0.0485(15) 0.0213(12) 0.0543(15) -0.0039(10) 0.0344(13) -0.0104(10)
F4 0.0200(11) 0.0202(11) 0.0396(12) 0.0026(9) 0.0118(10) -0.0037(9)
F5 0.0292(13) 0.0259(12) 0.0403(13) 0.0054(10) 0.0181(11) 0.0070(9)
F6 0.0253(12) 0.0249(11) 0.0444(13) -0.0019(10) 0.0208(11) -0.0002(9)
P2 0.0276(6) 0.0200(5) 0.0228(5) -0.0024(4) 0.0140(4) -0.0050(4)
F7 0.077(2) 0.0277(12) 0.0327(13) 0.0077(10) 0.0162(13) 0.0200(12)
F8 0.0615(18) 0.0620(17) 0.0234(13) -0.0025(12) 0.0028(13) 0.0021(14)
F9 0.092(2) 0.0375(14) 0.0619(17) -0.0111(13) 0.0577(17) 0.0046(14)
F10 0.0451(16) 0.0614(17) 0.0359(13) -0.0049(12) 0.0195(12) 0.0183(13)
F11 0.0511(16) 0.0370(13) 0.0457(14) -0.0046(11) 0.0231(13) -0.0187(12)
F12 0.097(2) 0.074(2) 0.073(2) -0.0291(17) 0.0562(19) -0.0637(19)

loop_
_atom_site_label
_atom_site_type_symbol
_atom_site_thermal_displace_type
_atom_site_fract_x
_atom_site_fract_y
_atom_site_fract_z
_atom_site_occupancy
_atom_site_U_iso_or_equiv
_atom_site_calc_flag
Fe1 Fe Uani 0.12654(2) 0.14071(4) 0.29064(3) 1.000 0.0156(1) d
O1 O Uani 0.23711(10) 0.2141(2) 0.40654(16) 1.000 0.0264(8) d
O2 O Uani 0.01655(11) 0.0816(2) 0.16224(18) 1.000 0.0386(10) d
N1 N Uani 0.10976(11) 0.1000(2) 0.44574(18) 1.000 0.0184(9) d
N2 N Uani 0.11729(11) -0.0583(2) 0.38899(18) 1.000 0.0192(9) d
N3 N Uani 0.15067(11) -0.1039(2) 0.28506(18) 1.000 0.0196(9) d
N4 N Uani 0.18504(11) 0.0004(2) 0.22050(18) 1.000 0.0199(9) d
N5 N Uani 0.17166(11) 0.1990(2) 0.17080(17) 1.000 0.0178(9) d
N6 N Uani 0.11863(11) 0.3307(2) 0.17168(17) 1.000 0.0177(9) d
N7 N Uani 0.08126(11) 0.3734(2) 0.27139(17) 1.000 0.0170(9) d
N8 N Uani 0.09125(11) 0.2942(2) 0.39062(17) 1.000 0.0173(9) d
C1 C Uani 0.11796(13) 0.0568(3) 0.3798(2) 1.000 0.0176(10) d
C2 C Uani 0.10354(14) 0.0124(3) 0.4957(2) 1.000 0.0221(11) d
C3 C Uani 0.10800(15) -0.0860(3) 0.4603(2) 1.000 0.0234(11) d
C4 C Uani 0.11672(16) -0.1409(3) 0.3246(2) 1.000 0.0230(11) d
C5 C Uani 0.15513(13) 0.0055(3) 0.2641(2) 1.000 0.0174(10) d
C6 C Uani 0.17804(15) -0.1772(3) 0.2552(2) 1.000 0.0257(11) d
C7 C Uani 0.19951(15) -0.1125(3) 0.2152(2) 1.000 0.0256(12) d
C8 C Uani 0.20755(15) 0.0998(3) 0.1975(3) 1.000 0.0236(12) d
C9 C Uani 0.13799(13) 0.2256(3) 0.2048(2) 1.000 0.0157(10) d
C10 C Uani 0.17341(15) 0.2880(3) 0.1173(2) 1.000 0.0218(11) d
C11 C Uani 0.14037(15) 0.3691(3) 0.1177(2) 1.000 0.0219(11) d
C12 C Uani 0.07573(16) 0.3879(3) 0.1827(2) 1.000 0.0223(11) d
C13 C Uani 0.09829(13) 0.2756(3) 0.3186(2) 1.000 0.0164(10) d
C14 C Uani 0.06427(14) 0.4524(3) 0.3140(2) 1.000 0.0193(11) d
C15 C Uani 0.07078(14) 0.4036(3) 0.3884(2) 1.000 0.0201(11) d
C16 C Uani 0.11536(16) 0.2217(3) 0.4689(2) 1.000 0.0195(11) d
C17 C Uani 0.19449(15) 0.1847(3) 0.3667(2) 1.000 0.0173(10) d
C18 C Uani 0.05914(15) 0.1020(3) 0.2110(2) 1.000 0.0220(11) d
P1 P Uani 0.28288(4) -0.04013(8) 0.55574(6) 1.000 0.0199(3) d
F1 F Uani 0.31013(9) -0.02977(19) 0.66117(14) 1.000 0.0362(8) d
F2 F Uani 0.25499(9) -0.05070(19) 0.45135(13) 1.000 0.0336(8) d
F3 F Uani 0.25308(9) -0.15443(17) 0.56210(15) 1.000 0.0372(8) d
F4 F Uani 0.31216(8) 0.07487(16) 0.55090(14) 1.000 0.0273(7) d
F5 F Uani 0.33224(8) -0.11566(17) 0.56265(14) 1.000 0.0309(7) d
F6 F Uani 0.23290(8) 0.03489(17) 0.54950(14) 1.000 0.0296(7) d
P2 P Uani 0.02005(4) 0.71469(8) 0.09614(6) 1.000 0.0225(3) d
F7 F Uani 0.06322(11) 0.66834(19) 0.19031(15) 1.000 0.0491(9) d
F8 F Uani -0.02198(11) 0.7611(2) 0.00348(15) 1.000 0.0553(9) d
F9 F Uani 0.04703(12) 0.6362(2) 0.05060(17) 1.000 0.0551(10) d
F10 F Uani -0.00450(10) 0.7930(2) 0.14522(15) 1.000 0.0471(9) d
F11 F Uani 0.05942(10) 0.8175(2) 0.10411(16) 1.000 0.0442(8) d
F12 F Uani -0.01793(13) 0.6125(3) 0.0907(2) 1.000 0.0746(12) d
H1 H Uiso 0.0958(13) 0.026(3) 0.538(2) 1.000 0.010(9) d
H2 H Uiso 0.1054(15) -0.157(3) 0.474(2) 1.000 0.029(11) d
H3 H Uiso 0.1304(14) -0.212(3) 0.354(2) 1.000 0.024(10) d
H4 H Uiso 0.0804(15) -0.150(3) 0.279(2) 1.000 0.017(9) d
H5 H Uiso 0.1792(14) -0.251(3) 0.265(2) 1.000 0.026(10) d
H6 H Uiso 0.2214(15) -0.132(3) 0.190(2) 1.000 0.026(10) d
H7 H Uiso 0.2397(14) 0.122(3) 0.247(2) 1.000 0.015(9) d
H8 H Uiso 0.2155(14) 0.082(3) 0.151(2) 1.000 0.020(9) d
H9 H Uiso 0.1940(16) 0.287(3) 0.091(3) 1.000 0.032(11) d
H10 H Uiso 0.1298(15) 0.438(3) 0.089(2) 1.000 0.031(11) d
H11 H Uiso 0.0757(14) 0.466(3) 0.170(2) 1.000 0.025(10) d
H12 H Uiso 0.0413(14) 0.357(3) 0.140(2) 1.000 0.013(8) d
H13 H Uiso 0.0522(14) 0.522(3) 0.290(2) 1.000 0.017(9) d
H14 H Uiso 0.0650(13) 0.428(3) 0.432(2) 1.000 0.017(9) d
H16 H Uiso 0.0994(14) 0.238(3) 0.505(2) 1.000 0.018(9) d
H155 H Uiso 0.1515(12) 0.242(2) 0.4968(18) 1.000 0.050(7) d

loop_
_atom_type_symbol
_atom_type_description
_atom_type_scat_dispersion_real
_atom_type_scat_dispersion_imag
_atom_type_scat_source
C C 0.0033 0.0016 ' International Tables Vol C Tables 4.2.6.8 and 6.1.1.4'
H H 0.0000 0.0000 ' International Tables Vol C Tables 4.2.6.8 and 6.1.1.4'
F F 0.0171 0.0103 ' International Tables Vol C Tables 4.2.6.8 and 6.1.1.4'
Fe Fe 0.3463 0.8444 ' International Tables Vol C Tables 4.2.6.8 and 6.1.1.4'
N N 0.0061 0.0033 ' International Tables Vol C Tables 4.2.6.8 and 6.1.1.4'
O O 0.0106 0.0060 ' International Tables Vol C Tables 4.2.6.8 and 6.1.1.4'
P P 0.1023 0.0942 ' International Tables Vol C Tables 4.2.6.8 and 6.1.1.4'

loop_
_geom_angle_atom_site_label_1
_geom_angle_atom_site_label_2
_geom_angle_atom_site_label_3
_geom_angle
_geom_angle_publ_flag
C1 Fe1 C5 89.27(15) yes
C1 Fe1 C9 177.75(16) yes
C1 Fe1 C13 90.19(15) yes
C1 Fe1 C17 92.57(15) yes
C1 Fe1 C18 90.29(16) yes
C5 Fe1 C9 90.47(15) yes
C5 Fe1 C13 179.35(13) yes
C5 Fe1 C17 89.13(16) yes
C5 Fe1 C18 91.39(16) yes
C9 Fe1 C13 90.05(15) yes
C9 Fe1 C17 85.19(15) yes
C9 Fe1 C18 91.96(16) yes
C13 Fe1 C17 90.52(16) yes
C13 Fe1 C18 88.99(16) yes
C17 Fe1 C18 177.10(16) yes
F2 P1 F6 89.90(13) yes
F3 P1 F4 178.75(14) yes
F3 P1 F5 89.98(13) yes
F3 P1 F6 89.38(13) yes
F4 P1 F5 90.92(13) yes
F4 P1 F6 89.72(12) yes
F5 P1 F6 179.27(13) yes
F2 P1 F4 90.51(12) yes
F1 P1 F2 179.08(16) yes
F1 P1 F3 89.03(13) yes
F1 P1 F4 90.09(12) yes
F1 P1 F5 90.23(13) yes
F1 P1 F6 89.40(13) yes
F2 P1 F3 90.36(13) yes
F2 P1 F5 90.46(13) yes
F7 P2 F8 179.43(17) yes
F9 P2 F10 177.58(16) yes
F9 P2 F11 90.42(16) yes
F9 P2 F12 89.84(18) yes
F10 P2 F11 88.53(15) yes
F10 P2 F12 91.16(17) yes
F11 P2 F12 178.60(16) yes
F8 P2 F11 90.08(14) yes
F7 P2 F9 89.30(15) yes
F7 P2 F10 88.51(14) yes
F7 P2 F11 89.37(14) yes
F7 P2 F12 89.26(16) yes
F8 P2 F9 90.58(15) yes
F8 P2 F10 91.60(14) yes
F8 P2 F12 91.29(16) yes
C1 N1 C16 123.5(3) yes
C1 N1 C2 110.9(3) yes
C2 N1 C16 125.0(3) yes
C3 N2 C4 124.5(3) yes
C1 N2 C3 110.4(3) yes
C1 N2 C4 124.3(3) yes
C4 N3 C5 124.2(3) yes
C4 N3 C6 125.0(3) yes
C5 N3 C6 110.5(3) yes
C5 N4 C7 110.5(3) yes
C5 N4 C8 124.6(3) yes
C7 N4 C8 123.9(3) yes
C8 N5 C10 124.4(3) yes
C8 N5 C9 124.3(3) yes
C9 N5 C10 110.6(3) yes
C9 N6 C12 123.7(3) yes
C9 N6 C11 110.7(3) yes
C11 N6 C12 125.1(3) yes
C13 N7 C14 111.0(3) yes
C12 N7 C13 124.0(3) yes
C12 N7 C14 124.7(3) yes
C13 N8 C16 122.9(3) yes
C13 N8 C15 110.6(3) yes
C15 N8 C16 124.6(3) yes
Fe1 C1 N1 127.4(3) yes
Fe1 C1 N2 127.7(3) yes
N1 C1 N2 104.9(3) yes
N1 C2 C3 106.8(3) yes
N2 C3 C2 107.0(3) yes
N2 C4 N3 111.7(3) yes
Fe1 C5 N4 126.8(2) yes
N3 C5 N4 105.2(3) yes
Fe1 C5 N3 128.1(3) yes
N3 C6 C7 107.2(3) yes
N4 C7 C6 106.7(3) yes
N4 C8 N5 113.0(4) yes
Fe1 C9 N6 127.7(3) yes
Fe1 C9 N5 127.3(2) yes
N5 C9 N6 104.7(3) yes
N5 C10 C11 107.0(3) yes
N6 C11 C10 107.1(3) yes
N6 C12 N7 112.1(3) yes
Fe1 C13 N8 127.4(2) yes
N7 C13 N8 104.5(3) yes
Fe1 C13 N7 128.0(2) yes
N7 C14 C15 106.8(3) yes
N8 C15 C14 107.1(3) yes
N1 C16 N8 111.3(2) yes
Fe1 C17 O1 173.2(3) yes
Fe1 C18 O2 177.4(3) yes
N1 C2 H1 122(2) no
C3 C2 H1 131(2) no
N2 C3 H2 122(2) no
C2 C3 H2 131(2) no
N2 C4 H3 108(2) no
N3 C4 H4 109(2) no
N2 C4 H4 109(2) no
N3 C4 H3 108(2) no
H3 C4 H4 111(3) no
C7 C6 H5 132(3) no
N3 C6 H5 121(3) no
N4 C7 H6 123(2) no
C6 C7 H6 131(2) no
N4 C8 H8 111(2) no
N4 C8 H7 109(2) no
H7 C8 H8 109(3) no
N5 C8 H7 108(2) no
N5 C8 H8 108(2) no
C11 C10 H9 130(2) no
N5 C10 H9 124(2) no
N6 C11 H10 120(3) no
C10 C11 H10 133(3) no
H11 C12 H12 107(3) no
N6 C12 H11 109(3) no
N6 C12 H12 109(2) no
N7 C12 H11 110(2) no
N7 C12 H12 110(2) no
N7 C14 H13 120(2) no
C15 C14 H13 133(2) no
N8 C15 H14 120(2) no
C14 C15 H14 133(2) no
H16 C16 H155 110(3) no
N1 C16 H16 111(2) no
N1 C16 H155 110.0(16) no
N8 C16 H16 109(2) no
N8 C16 H155 105.3(16) no

loop_
_geom_bond_atom_site_label_1
_geom_bond_atom_site_label_2
_geom_bond_distance
_geom_bond_publ_flag
Fe1 C1 1.916(3) yes
Fe1 C5 1.913(4) yes
Fe1 C9 1.914(3) yes
Fe1 C13 1.915(4) yes
Fe1 C17 1.826(4) yes
Fe1 C18 1.815(4) yes
P1 F1 1.611(2) yes
P1 F2 1.595(2) yes
P1 F3 1.602(2) yes
P1 F4 1.593(2) yes
P1 F5 1.599(3) yes
P1 F6 1.614(3) yes
P2 F7 1.605(3) yes
P2 F8 1.579(3) yes
P2 F9 1.597(3) yes
P2 F10 1.593(3) yes
P2 F11 1.592(3) yes
P2 F12 1.572(4) yes
O1 C17 1.127(5) yes
O2 C18 1.129(5) yes
N1 C1 1.347(4) yes
N1 C16 1.460(4) yes
N1 C2 1.391(4) yes
N2 C1 1.350(4) yes
N2 C3 1.396(5) yes
N2 C4 1.456(4) yes
N3 C4 1.462(5) yes
N3 C5 1.344(4) yes
N3 C6 1.391(5) yes
N4 C8 1.456(5) yes
N4 C7 1.391(4) yes
N4 C5 1.354(5) yes
N5 C8 1.462(5) yes
N5 C9 1.352(5) yes
N5 C10 1.398(4) yes
N6 C11 1.392(5) yes
N6 C9 1.354(4) yes
N6 C12 1.461(6) yes
N7 C12 1.462(4) yes
N7 C13 1.351(4) yes
N7 C14 1.386(5) yes
N8 C16 1.462(4) yes
N8 C13 1.350(4) yes
N8 C15 1.391(4) yes
C2 C3 1.328(5) no
C6 C7 1.332(6) no
C10 C11 1.326(6) no
C14 C15 1.328(5) no
C2 H1 0.86(3) no
C3 H2 0.87(4) no
C4 H3 0.95(3) no
C4 H4 0.97(4) no
C6 H5 0.87(4) no
C7 H6 0.93(4) no
C8 H7 0.95(4) no
C8 H8 0.94(4) no
C10 H9 0.88(5) no
C11 H10 0.92(3) no
C12 H11 0.94(4) no
C12 H12 0.98(4) no
C14 H13 0.90(3) no
C15 H14 0.88(3) no
C16 H155 0.93(3) no
C16 H16 0.93(4) no

loop_
_geom_torsion_atom_site_label_1
_geom_torsion_atom_site_label_2
_geom_torsion_atom_site_label_3
_geom_torsion_atom_site_label_4
_geom_torsion
_geom_torsion_publ_flag
C5 Fe1 C1 N1 164.0(3) no
C5 Fe1 C1 N2 -18.1(3) no
C13 Fe1 C1 N1 -15.7(3) no
C13 Fe1 C1 N2 162.3(3) no
C17 Fe1 C1 N1 74.9(4) no
C17 Fe1 C1 N2 -107.2(4) no
C18 Fe1 C1 N1 -104.7(3) no
C18 Fe1 C1 N2 73.3(4) no
C1 Fe1 C5 N3 18.2(3) no
C1 Fe1 C5 N4 -161.0(3) no
C9 Fe1 C5 N3 -164.1(3) no
C9 Fe1 C5 N4 16.8(3) no
C17 Fe1 C5 N3 110.8(3) no
C17 Fe1 C5 N4 -68.4(3) no
C18 Fe1 C5 N3 -72.1(3) no
C18 Fe1 C5 N4 108.7(3) no
C5 Fe1 C9 N5 -20.3(3) no
C5 Fe1 C9 N6 167.2(3) no
C13 Fe1 C9 N5 159.3(3) no
C13 Fe1 C9 N6 -13.2(3) no
C17 Fe1 C9 N5 68.8(3) no
C17 Fe1 C9 N6 -103.7(3) no
C18 Fe1 C9 N5 -111.7(3) no
C18 Fe1 C9 N6 75.8(3) no
C1 Fe1 C13 N7 -166.1(3) no
C1 Fe1 C13 N8 14.3(3) no
C9 Fe1 C13 N7 16.1(3) no
C9 Fe1 C13 N8 -163.5(3) no
C17 Fe1 C13 N7 101.3(3) no
C17 Fe1 C13 N8 -78.3(3) no
C18 Fe1 C13 N7 -75.8(3) no
C18 Fe1 C13 N8 104.6(3) no
C2 N1 C1 Fe1 177.9(3) no
C2 N1 C1 N2 -0.5(4) no
C16 N1 C1 Fe1 -11.2(5) no
C16 N1 C1 N2 170.5(3) no
C1 N1 C2 C3 0.1(4) no
C16 N1 C2 C3 -170.8(4) no
C1 N1 C16 N8 43.1(5) no
C2 N1 C16 N8 -147.2(4) no
C3 N2 C1 Fe1 -177.6(3) no
C3 N2 C1 N1 0.7(4) no
C4 N2 C1 Fe1 -7.8(6) no
C4 N2 C1 N1 170.6(3) no
C1 N2 C3 C2 -0.7(4) no
C4 N2 C3 C2 -170.5(4) no
C1 N2 C4 N3 38.5(5) no
C3 N2 C4 N3 -153.1(3) no
C5 N3 C4 N2 -38.4(4) no
C6 N3 C4 N2 149.0(3) no
C4 N3 C5 Fe1 7.6(5) no
C4 N3 C5 N4 -173.1(3) no
C6 N3 C5 Fe1 -178.9(3) no
C6 N3 C5 N4 0.4(4) no
C4 N3 C6 C7 173.3(3) no
C5 N3 C6 C7 -0.2(4) no
C7 N4 C5 Fe1 178.8(2) no
C7 N4 C5 N3 -0.5(4) no
C8 N4 C5 Fe1 9.8(5) no
C8 N4 C5 N3 -169.5(3) no
C5 N4 C7 C6 0.5(4) no
C8 N4 C7 C6 169.5(3) no
C5 N4 C8 N5 -38.2(5) no
C7 N4 C8 N5 154.3(3) no
C9 N5 C8 N4 34.3(5) no
C10 N5 C8 N4 -156.1(3) no
C8 N5 C9 Fe1 -2.5(5) no
C8 N5 C9 N6 171.3(3) no
C10 N5 C9 Fe1 -173.4(3) no
C10 N5 C9 N6 0.5(4) no
C8 N5 C10 C11 -171.4(3) no
C9 N5 C10 C11 -0.6(4) no
C11 N6 C9 Fe1 173.6(3) no
C11 N6 C9 N5 -0.2(4) no
C12 N6 C9 Fe1 -13.7(5) no
C12 N6 C9 N5 172.5(3) no
C9 N6 C11 C10 -0.1(4) no
C12 N6 C11 C10 -172.7(3) no
C9 N6 C12 N7 41.2(4) no
C11 N6 C12 N7 -147.2(3) no
C13 N7 C12 N6 -38.0(5) no
C14 N7 C12 N6 149.6(3) no
C12 N7 C13 Fe1 7.6(5) no
C12 N7 C13 N8 -172.8(3) no
C14 N7 C13 Fe1 -179.1(3) no
C14 N7 C13 N8 0.6(4) no
C12 N7 C14 C15 173.3(4) no
C13 N7 C14 C15 0.1(4) no
C15 N8 C13 Fe1 178.7(3) no
C15 N8 C13 N7 -0.9(4) no
C16 N8 C13 Fe1 13.9(5) no
C16 N8 C13 N7 -165.8(3) no
C13 N8 C15 C14 1.0(4) no
C16 N8 C15 C14 165.5(4) no
C13 N8 C16 N1 -44.4(5) no
C15 N8 C16 N1 152.9(4) no
N1 C2 C3 N2 0.4(4) no
N3 C6 C7 N4 -0.2(4) no
N5 C10 C11 N6 0.4(4) no
N7 C14 C15 N8 -0.6(4) no
